data_4105109
loop_
_publ_author_name
'Antoine Eloi'
'Fran\,coise Rose-Munch'
'Eric Rose'

_publ_contact_author_address
; 
Laboratoire de Chimie Organique, Equipe Synthese Organique et 
Organometallique, Universite Pierre et Marie Curie, UMR 7611
4 place Jussieu, 75252 Paris cedex 05, France
;
_publ_contact_author_email francoise.rose@upmc.fr
_publ_contact_author_fax '00 33 (0) 1 44 27 55 04 '
_publ_contact_author_name 'F. Rose-Munch'
_publ_contact_author_phone '00 33 (0) 1 44 27 62 35'
_publ_section_title
;
 Resolution of Planar Chiral Cationic (\h6-Arene)tricarbonylmanganese
 Complexes
;
_journal_name_full 'Journal of the American Chemical Society'
_journal_page_first 14178
_journal_page_last 14179
_journal_paper_doi 10.1021/ja905712k
_journal_volume 131
_journal_year 2009
_chemical_absolute_configuration ad
_chemical_formula_moiety 'C11 H10 Mn1 O4,B1 F4'
_chemical_formula_sum 'C11 H10 B F4 Mn O4'
_chemical_formula_weight 347.93
_space_group_IT_number 4
_symmetry_cell_setting monoclinic
_symmetry_space_group_name_Hall 'P 2yb'
_symmetry_space_group_name_H-M 'P 1 21 1'
_atom_sites_solution_hydrogens geom
_atom_sites_solution_primary direct
_audit_creation_date 08-02-07
_audit_creation_method CRYSTALS_ver_12.85
_cell_angle_alpha 90
_cell_angle_beta 100.152(14)
_cell_angle_gamma 90
_cell_formula_units_Z 4
_cell_length_a 10.0577(19)
_cell_length_b 10.8143(10)
_cell_length_c 13.1328(19)
_cell_measurement_reflns_used 49
_cell_measurement_temperature 200
_cell_measurement_theta_max 21
_cell_measurement_theta_min 3
_cell_volume 1406.1(4)
_computing_cell_refinement 'Dirax/lsq (Duisenberg & Schreurs, 1989-2000)'
_computing_data_collection 'COLLECT (Nonius, 1997-2001).'
_computing_data_reduction 'EvalCCD (Duisenberg & Schreurs 1990-2000)'
_computing_molecular_graphics 'CAMERON (Watkin et al., 1996)'
_computing_publication_material 'CRYSTALS (Betteridge et al., 2003)'
_computing_structure_refinement 'CRYSTALS (Betteridge et al., 2003)'
_computing_structure_solution 'SHELXS 86 (Sheldrick, 1986)'
_diffrn_ambient_temperature 200
_diffrn_measured_fraction_theta_full 0.995
_diffrn_measured_fraction_theta_max 0.945
_diffrn_measurement_device 'Nonius KappaCCD'
_diffrn_measurement_device_type Area
_diffrn_measurement_method '\f & \w scans'
_diffrn_radiation_monochromator graphite
_diffrn_radiation_type 'Mo K\a'
_diffrn_radiation_wavelength 0.71073
_diffrn_reflns_av_R_equivalents 0.049
_diffrn_reflns_limit_h_max 13
_diffrn_reflns_limit_h_min -14
_diffrn_reflns_limit_k_max 15
_diffrn_reflns_limit_k_min -14
_diffrn_reflns_limit_l_max 18
_diffrn_reflns_limit_l_min -18
_diffrn_reflns_number 20445
_diffrn_reflns_theta_full 28.207
_diffrn_reflns_theta_max 30.008
_diffrn_reflns_theta_min 1.575
_diffrn_standards_number 0
_exptl_absorpt_coefficient_mu 0.994
_exptl_absorpt_correction_T_max 0.96
_exptl_absorpt_correction_T_min 0.93
_exptl_absorpt_correction_type multi-scan
_exptl_absorpt_process_details 'SADABS (Siemens, 1996)'
_exptl_crystal_colour yellow
_exptl_crystal_density_diffrn 1.644
_exptl_crystal_description parallelepiped
_exptl_crystal_F_000 696
_exptl_crystal_size_max 0.11
_exptl_crystal_size_mid 0.08
_exptl_crystal_size_min 0.04
_refine_diff_density_max 1.00
_refine_diff_density_min -0.73
_refine_ls_abs_structure_details 'Flack (1983), 3315 Friedel-pairs'
_refine_ls_abs_structure_Flack 0.17(4)
_refine_ls_extinction_method none
_refine_ls_goodness_of_fit_ref 1.0744
_refine_ls_hydrogen_treatment refU
_refine_ls_matrix_type full
_refine_ls_number_parameters 380
_refine_ls_number_reflns 5076
_refine_ls_number_restraints 2
_refine_ls_R_factor_all 0.0960
_refine_ls_R_factor_gt 0.0727
_refine_ls_shift/su_max 0.004157
_refine_ls_structure_factor_coef F
_refine_ls_weighting_details
;
 Method, part 1, Chebychev polynomial, (Watkin, 1994, Prince, 1982) 
 [weight] = 1.0/[A~0~*T~0~(x)+A~1~*T~1~(x) ... +A~n-1~]*T~n-1~(x)] 
 where A~i~ are the Chebychev coefficients listed below and x= Fcalc/Fmax 
 Method = Robust Weighting (Prince, 1982) 
 W = [weight] * [1-(deltaF/6*sigmaF)^2^]^2^ 
 A~i~ are: 
 1.79 0.974 1.17 
;
_refine_ls_weighting_scheme calc
_refine_ls_wR_factor_all 0.1149
_refine_ls_wR_factor_gt 0.0831
_refine_ls_wR_factor_ref 0.0797
_reflns_limit_h_max 13
_reflns_limit_h_min -14
_reflns_limit_k_max 15
_reflns_limit_k_min -14
_reflns_limit_l_max 18
_reflns_limit_l_min 0
_reflns_number_gt 5593
_reflns_number_total 7389
_reflns_threshold_expression I>2.0\s(I)
_oxford_refine_ls_r_factor_ref 0.0686
_oxford_reflns_number_all 7386
_oxford_reflns_threshold_expression_ref I>3.0\s(I)
_cod_data_source_file ja905712k_si_001.cif
_cod_data_source_block 1
_cod_depositor_comments
;
The following automatic conversions were performed:

'_refine_ls_hydrogen_treatment' value 'refu' changed to 'refU'
according to the built-in table from CIF Core dictionary named
'cif_core.dic' version 2.4.1 from 2010-06-29.

Automatic conversion script
Id: cif_fix_values 1715 2011-07-08 13:25:40Z adriana 
;
_cod_original_sg_symbol_H-M 'P 1 21 1 '
_cod_original_formula_sum 'C11 H10 B1 F4 Mn1 O4'
_cod_database_code 4105109

loop_
_symmetry_equiv_pos_as_xyz
x,y,z
-x,y+1/2,-z

loop_
_atom_site_label
_atom_site_type_symbol
_atom_site_fract_x
_atom_site_fract_y
_atom_site_fract_z
_atom_site_U_iso_or_equiv
_atom_site_occupancy
_atom_site_adp_type
_atom_site_refinement_flags_posn
Mn1 Mn 0.26491(7) 0.53039(15) -0.02895(6) 0.0296 1.0000 Uani .
Mn2 Mn 0.73916(11) 0.41558(15) 0.47071(6) 0.0467 1.0000 Uani .
C1 C 0.1596(5) 0.3778(5) 0.0355(5) 0.0338 1.0000 Uani .
C2 C 0.2861(6) 0.3905(6) 0.1025(5) 0.0355 1.0000 Uani .
C3 C 0.4078(6) 0.3973(7) 0.0584(6) 0.0486 1.0000 Uani .
C4 C 0.3999(7) 0.3777(5) -0.0480(5) 0.0451 1.0000 Uani .
C5 C 0.2708(8) 0.3559(6) -0.1145(5) 0.0487 1.0000 Uani .
C6 C 0.1499(6) 0.3553(5) -0.0713(5) 0.0372 1.0000 Uani .
C7 C 0.0156(7) 0.3350(6) -0.1380(5) 0.0518 1.0000 Uani .
C8 C 0.1880(8) 0.4109(10) 0.2546(6) 0.0642 1.0000 Uani .
C9 C 0.3571(7) 0.6215(6) -0.1124(6) 0.0477 1.0000 Uani .
C10 C 0.1085(6) 0.6135(6) -0.0841(5) 0.0446 1.0000 Uani .
C11 C 0.3064(7) 0.6463(6) 0.0765(5) 0.0419 1.0000 Uani .
C21 C 0.8687(11) 0.5649(7) 0.5438(6) 0.0729 1.0000 Uani D
C22 C 0.7601(9) 0.5584(7) 0.6011(6) 0.0566 1.0000 Uani .
C23 C 0.6272(11) 0.5566(8) 0.5476(6) 0.0736 1.0000 Uani .
C24 C 0.5904(12) 0.5716(8) 0.4407(7) 0.0752 1.0000 Uani .
C25 C 0.6891(13) 0.5919(8) 0.3951(10) 0.0855 1.0000 Uani .
C26 C 0.8274(10) 0.5907(7) 0.4335(7) 0.0805 1.0000 Uani D
C27 C 0.9411(13) 0.6147(12) 0.3793(8) 0.0988 1.0000 Uani .
C28 C 0.6860(8) 0.5288(12) 0.7657(6) 0.0716 1.0000 Uani .
C29 C 0.5961(9) 0.3278(7) 0.4046(6) 0.0568 1.0000 Uani .
C30 C 0.8488(9) 0.3326(8) 0.3956(6) 0.0604 1.0000 Uani .
C31 C 0.7665(9) 0.3026(7) 0.5750(6) 0.0584 1.0000 Uani .
O1 O 0.3052(4) 0.4064(6) 0.2064(3) 0.0512 1.0000 Uani .
O2 O 0.7940(5) 0.5402(7) 0.7048(3) 0.0580 1.0000 Uani .
O9 O 0.4142(7) 0.6770(6) -0.1639(5) 0.0753 1.0000 Uani .
O10 O 0.0123(6) 0.6623(5) -0.1183(6) 0.0724 1.0000 Uani .
O11 O 0.3362(7) 0.7129(6) 0.1397(5) 0.0720 1.0000 Uani .
O29 O 0.5019(6) 0.2761(7) 0.3648(5) 0.0764 1.0000 Uani .
O30 O 0.9191(8) 0.2797(8) 0.3486(7) 0.0973 1.0000 Uani .
O31 O 0.7771(9) 0.2340(6) 0.6439(4) 0.0868 1.0000 Uani .
B1 B 0.2243(7) 0.9929(7) -0.0843(6) 0.0448 1.0000 Uani .
B2 B 0.2700(8) 0.4478(9) 0.5868(6) 0.0536 1.0000 Uani .
F11 F 0.2916(9) 0.9901(14) -0.1619(7) 0.1894 1.0000 Uani .
F12 F 0.1042(7) 1.0404(9) -0.0996(11) 0.1698 1.0000 Uani .
F13 F 0.2496(11) 0.8866(9) -0.0330(7) 0.1501 1.0000 Uani .
F14 F 0.3165(9) 1.0698(7) -0.0135(7) 0.1242 1.0000 Uani .
F21 F 0.3163(17) 0.3772(10) 0.5113(8) 0.1838 1.0000 Uani .
F22 F 0.1693(11) 0.3874(11) 0.6061(14) 0.2084 1.0000 Uani .
F23 F 0.3734(7) 0.4210(11) 0.6669(6) 0.1348 1.0000 Uani .
F24 F 0.2775(10) 0.5619(6) 0.5514(9) 0.1444 1.0000 Uani .
H11 H 0.0790 0.3837 0.0639 0.106(8) 1.0000 Uiso .
H31 H 0.4925 0.4146 0.1012 0.106(8) 1.0000 Uiso .
H41 H 0.4808 0.3786 -0.0769 0.106(8) 1.0000 Uiso .
H51 H 0.2658 0.3411 -0.1870 0.106(8) 1.0000 Uiso .
H71 H 0.0256 0.3223 -0.2072 0.106(8) 1.0000 Uiso .
H72 H -0.0407 0.4057 -0.1340 0.106(8) 1.0000 Uiso .
H73 H -0.0263 0.2647 -0.1133 0.106(8) 1.0000 Uiso .
H81 H 0.2137 0.4227 0.3275 0.106(8) 1.0000 Uiso .
H82 H 0.1312 0.4795 0.2274 0.106(8) 1.0000 Uiso .
H83 H 0.1366 0.3372 0.2421 0.106(8) 1.0000 Uiso .
H211 H 0.9626 0.5534 0.5763 0.106(8) 1.0000 Uiso .
H231 H 0.5554 0.5443 0.5872 0.106(8) 1.0000 Uiso .
H241 H 0.4992 0.5677 0.4028 0.106(8) 1.0000 Uiso .
H251 H 0.6655 0.6128 0.3238 0.106(8) 1.0000 Uiso .
H271 H 0.9124 0.6288 0.3094 0.106(8) 1.0000 Uiso .
H272 H 0.9955 0.6808 0.4111 0.106(8) 1.0000 Uiso .
H273 H 1.0000 0.5406 0.3869 0.106(8) 1.0000 Uiso .
H281 H 0.7259 0.5166 0.8369 0.106(8) 1.0000 Uiso .
H282 H 0.6345 0.6024 0.7596 0.106(8) 1.0000 Uiso .
H283 H 0.6313 0.4604 0.7421 0.106(8) 1.0000 Uiso .

loop_
_atom_site_aniso_label
_atom_site_aniso_U_11
_atom_site_aniso_U_22
_atom_site_aniso_U_33
_atom_site_aniso_U_23
_atom_site_aniso_U_13
_atom_site_aniso_U_12
Mn1 0.0364(3) 0.0224(4) 0.0313(4) 0.0016(3) 0.0102(2) 0.0022(4)
Mn2 0.0848(7) 0.0273(5) 0.0271(4) 0.0008(3) 0.0079(4) -0.0060(4)
C1 0.035(3) 0.025(3) 0.039(3) 0.010(2) 0.001(2) -0.0032(18)
C2 0.039(3) 0.031(3) 0.033(3) 0.012(2) 0.000(2) 0.000(2)
C3 0.038(3) 0.038(3) 0.068(4) 0.013(3) 0.005(3) 0.012(2)
C4 0.057(3) 0.025(2) 0.058(4) 0.003(2) 0.024(3) 0.010(2)
C5 0.084(5) 0.024(3) 0.042(3) -0.003(2) 0.024(3) 0.007(3)
C6 0.047(3) 0.023(2) 0.042(3) -0.003(2) 0.010(2) 0.000(2)
C7 0.073(4) 0.035(3) 0.038(3) -0.009(2) -0.016(3) -0.013(3)
C8 0.074(4) 0.079(5) 0.039(3) -0.013(4) 0.008(3) -0.017(4)
C9 0.060(4) 0.035(3) 0.051(4) -0.006(3) 0.019(3) -0.006(3)
C10 0.048(3) 0.036(3) 0.045(4) 0.005(3) -0.005(2) 0.010(2)
C11 0.061(4) 0.030(3) 0.038(3) -0.003(3) 0.017(3) 0.001(2)
C21 0.116(7) 0.049(5) 0.062(5) -0.017(3) 0.039(5) -0.040(4)
C22 0.091(5) 0.040(4) 0.038(4) -0.004(3) 0.011(3) -0.007(3)
C23 0.121(7) 0.048(5) 0.040(4) -0.013(3) -0.015(4) 0.032(4)
C24 0.107(7) 0.055(5) 0.058(5) 0.007(4) 0.000(5) 0.018(4)
C25 0.109(8) 0.031(4) 0.096(8) 0.008(4) -0.038(6) -0.013(4)
C26 0.106(7) 0.030(4) 0.117(8) 0.012(4) 0.054(6) -0.017(4)
C27 0.116(8) 0.128(9) 0.064(5) -0.004(5) 0.049(5) -0.025(7)
C28 0.075(4) 0.101(6) 0.043(4) 0.005(5) 0.023(3) 0.016(6)
C29 0.097(6) 0.036(4) 0.040(3) 0.008(3) 0.017(3) 0.016(3)
C30 0.076(5) 0.057(5) 0.050(4) 0.009(3) 0.017(3) -0.006(3)
C31 0.087(5) 0.040(4) 0.042(4) 0.004(3) -0.008(3) -0.009(3)
O1 0.056(2) 0.056(3) 0.038(2) 0.012(2) -0.0014(17) -0.007(2)
O2 0.069(3) 0.078(4) 0.025(2) -0.011(3) 0.0044(16) -0.002(3)
O9 0.109(4) 0.057(3) 0.074(4) 0.005(3) 0.054(3) -0.024(3)
O10 0.074(4) 0.042(3) 0.092(5) -0.003(3) -0.009(3) 0.020(2)
O11 0.106(5) 0.053(3) 0.056(3) -0.018(3) 0.010(3) -0.011(3)
O29 0.079(4) 0.086(5) 0.055(3) 0.002(3) -0.012(3) -0.018(3)
O30 0.111(5) 0.096(5) 0.098(5) 0.031(4) 0.057(5) 0.027(4)
O31 0.162(7) 0.058(4) 0.036(3) 0.007(3) 0.007(3) -0.002(4)
B1 0.046(3) 0.048(5) 0.042(4) 0.011(3) 0.013(3) 0.004(2)
B2 0.060(4) 0.056(6) 0.042(4) 0.001(3) 0.003(3) -0.006(3)
F11 0.125(6) 0.343(18) 0.116(6) 0.116(9) 0.066(5) 0.065(8)
F12 0.076(4) 0.109(6) 0.328(14) 0.030(9) 0.048(6) 0.024(4)
F13 0.221(11) 0.103(7) 0.142(8) 0.075(6) 0.075(7) 0.045(6)
F14 0.143(6) 0.101(5) 0.119(6) -0.018(4) -0.004(5) -0.022(4)
F21 0.327(17) 0.143(9) 0.098(6) -0.016(6) 0.082(9) 0.038(10)
F22 0.120(7) 0.157(9) 0.342(18) 0.029(11) 0.024(9) -0.069(7)
F23 0.089(4) 0.214(10) 0.097(5) 0.058(6) 0.005(3) 0.028(5)
F24 0.154(7) 0.035(3) 0.232(11) 0.031(4) 0.002(7) -0.003(3)

loop_
_atom_type_symbol
_atom_type_scat_dispersion_real
_atom_type_scat_dispersion_imag
_atom_type_scat_Cromer_Mann_a1
_atom_type_scat_Cromer_Mann_b1
_atom_type_scat_Cromer_Mann_a2
_atom_type_scat_Cromer_Mann_b2
_atom_type_scat_Cromer_Mann_a3
_atom_type_scat_Cromer_Mann_b3
_atom_type_scat_Cromer_Mann_a4
_atom_type_scat_Cromer_Mann_b4
_atom_type_scat_Cromer_Mann_c
_atom_type_scat_source
C 0.0033 0.0016 2.3100 20.8439 1.0200 10.2075 1.5886 0.5687 0.8650 51.6512 0.2156 'International Tables Vol C 4.2.6.8 and 6.1.1.4'
H 0.0000 0.0000 0.4930 10.5109 0.3229 26.1257 0.1402 3.1424 0.0408 57.7998 0.0030 'International Tables Vol C 4.2.6.8 and 6.1.1.4'
B 0.0013 0.0007 2.0545 23.2185 1.3326 1.0210 1.0979 60.3498 0.7068 0.1403 -0.1932 'International Tables Vol C 4.2.6.8 and 6.1.1.4'
F 0.0171 0.0103 3.5392 10.2825 2.6412 4.2944 1.5170 0.2615 1.0243 26.1476 0.2776 'International Tables Vol C 4.2.6.8 and 6.1.1.4'
Mn 0.3368 0.7283 11.2819 5.3409 7.3573 0.3432 3.0193 17.8674 2.2441 83.7543 1.0896 'International Tables Vol C 4.2.6.8 and 6.1.1.4'
O 0.0106 0.0060 3.0485 13.2771 2.2868 5.7011 1.5463 0.3239 0.8670 32.9089 0.2508 'International Tables Vol C 4.2.6.8 and 6.1.1.4'

loop_
_geom_angle_atom_site_label_1
_geom_angle_atom_site_label_2
_geom_angle_atom_site_label_3
_geom_angle
_geom_angle_publ_flag
C1 Mn1 C2 36.9(2) yes
C1 Mn1 C3 68.0(2) yes
C2 Mn1 C3 37.6(2) yes
C1 Mn1 C4 80.1(2) yes
C2 Mn1 C4 66.9(2) yes
C3 Mn1 C4 37.3(3) yes
C1 Mn1 C5 67.2(2) yes
C2 Mn1 C5 79.1(2) yes
C3 Mn1 C5 68.5(3) yes
C4 Mn1 C5 38.7(3) yes
C1 Mn1 C6 37.0(2) yes
C2 Mn1 C6 66.5(2) yes
C3 Mn1 C6 80.7(2) yes
C4 Mn1 C6 68.6(2) yes
C5 Mn1 C6 37.6(2) yes
C1 Mn1 C9 162.5(3) yes
C2 Mn1 C9 144.8(3) yes
C3 Mn1 C9 107.9(3) yes
C4 Mn1 C9 87.0(3) yes
C5 Mn1 C9 95.3(3) yes
C1 Mn1 C10 94.7(3) yes
C2 Mn1 C10 125.5(3) yes
C3 Mn1 C10 162.5(3) yes
C4 Mn1 C10 146.0(3) yes
C5 Mn1 C10 108.3(3) yes
C1 Mn1 C11 106.1(3) yes
C2 Mn1 C11 84.5(2) yes
C3 Mn1 C11 90.7(3) yes
C4 Mn1 C11 122.2(3) yes
C5 Mn1 C11 159.2(3) yes
C6 Mn1 C9 126.7(3) yes
C6 Mn1 C10 87.0(3) yes
C9 Mn1 C10 89.4(3) yes
C6 Mn1 C11 142.5(3) yes
C9 Mn1 C11 90.7(3) yes
C10 Mn1 C11 91.6(3) yes
C21 Mn2 C22 37.3(3) yes
C21 Mn2 C23 66.9(4) yes
C22 Mn2 C23 35.9(3) yes
C21 Mn2 C24 81.3(4) yes
C22 Mn2 C24 66.0(3) yes
C23 Mn2 C24 36.3(3) yes
C21 Mn2 C25 67.9(4) yes
C22 Mn2 C25 74.5(4) yes
C23 Mn2 C25 60.9(5) yes
C24 Mn2 C25 33.3(4) yes
C21 Mn2 C26 39.1(2) yes
C22 Mn2 C26 66.1(3) yes
C23 Mn2 C26 76.5(4) yes
C24 Mn2 C26 66.0(4) yes
C25 Mn2 C26 37.4(4) yes
C21 Mn2 C29 163.3(4) yes
C22 Mn2 C29 132.3(3) yes
C23 Mn2 C29 98.8(4) yes
C24 Mn2 C29 82.0(4) yes
C25 Mn2 C29 98.1(3) yes
C21 Mn2 C30 103.2(4) yes
C22 Mn2 C30 138.3(3) yes
C23 Mn2 C30 166.3(4) yes
C24 Mn2 C30 135.9(4) yes
C25 Mn2 C30 107.2(5) yes
C21 Mn2 C31 99.5(3) yes
C22 Mn2 C31 84.7(3) yes
C23 Mn2 C31 98.0(4) yes
C24 Mn2 C31 130.1(4) yes
C25 Mn2 C31 158.0(5) yes
C26 Mn2 C29 131.8(3) yes
C26 Mn2 C30 89.8(4) yes
C29 Mn2 C30 89.3(4) yes
C26 Mn2 C31 137.5(4) yes
C29 Mn2 C31 90.6(3) yes
C30 Mn2 C31 92.9(4) yes
Mn1 C1 C2 74.2(3) yes
Mn1 C1 C6 72.6(3) yes
C2 C1 C6 122.0(5) yes
Mn1 C1 H11 126.8 no
C2 C1 H11 118.8 no
C6 C1 H11 119.1 no
Mn1 C2 C1 69.0(3) yes
Mn1 C2 C3 68.6(3) yes
C1 C2 C3 119.1(6) yes
Mn1 C2 O1 131.1(5) yes
C1 C2 O1 126.1(5) yes
C3 C2 O1 114.6(5) yes
Mn1 C3 C2 73.8(3) yes
Mn1 C3 C4 70.3(3) yes
C2 C3 C4 119.3(6) yes
Mn1 C3 H31 127.7 no
C2 C3 H31 120.4 no
C4 C3 H31 120.3 no
Mn1 C4 C3 72.4(3) yes
Mn1 C4 C5 71.5(3) yes
C3 C4 C5 120.8(5) yes
Mn1 C4 H41 129.0 no
C3 C4 H41 119.5 no
C5 C4 H41 119.7 no
Mn1 C5 C4 69.8(3) yes
Mn1 C5 C6 72.5(3) yes
C4 C5 C6 119.7(6) yes
Mn1 C5 H51 130.4 no
C4 C5 H51 120.7 no
C6 C5 H51 119.6 no
Mn1 C6 C5 69.9(3) yes
Mn1 C6 C1 70.4(3) yes
C5 C6 C1 118.7(6) yes
Mn1 C6 C7 130.2(4) yes
C5 C6 C7 120.9(6) yes
C1 C6 C7 120.4(5) yes
C6 C7 H71 110.4 no
C6 C7 H72 109.5 no
H71 C7 H72 109.5 no
C6 C7 H73 109.1 no
H71 C7 H73 109.9 no
H72 C7 H73 108.5 no
O1 C8 H81 110.4 no
O1 C8 H82 109.9 no
H81 C8 H82 107.8 no
O1 C8 H83 111.1 no
H81 C8 H83 109.2 no
H82 C8 H83 108.3 no
Mn1 C9 O9 179.6(7) yes
Mn1 C10 O10 178.9(6) yes
Mn1 C11 O11 177.0(7) yes
Mn2 C21 C22 75.2(5) yes
Mn2 C21 C26 70.3(4) yes
C22 C21 C26 114.8(9) yes
Mn2 C21 H211 123.7 no
C22 C21 H211 122.3 no
C26 C21 H211 122.9 no
Mn2 C22 C21 67.6(4) yes
Mn2 C22 C23 70.2(4) yes
C21 C22 C23 119.2(8) yes
Mn2 C22 O2 128.7(6) yes
C21 C22 O2 116.9(8) yes
C23 C22 O2 123.5(8) yes
Mn2 C23 C22 73.9(5) yes
Mn2 C23 C24 72.0(5) yes
C22 C23 C24 124.4(11) yes
Mn2 C23 H231 129.0 no
C22 C23 H231 118.0 no
C24 C23 H231 117.6 no
Mn2 C24 C23 71.7(5) yes
Mn2 C24 C25 70.1(6) yes
C23 C24 C25 113.9(11) yes
Mn2 C24 H241 127.0 no
C23 C24 H241 125.0 no
C25 C24 H241 121.1 no
Mn2 C25 C24 76.6(6) yes
Mn2 C25 C26 71.9(5) yes
C24 C25 C26 130.0(11) yes
Mn2 C25 H251 131.1 no
C24 C25 H251 115.3 no
C26 C25 H251 114.7 no
Mn2 C26 C21 70.6(4) yes
Mn2 C26 C25 70.7(5) yes
C21 C26 C25 116.9(10) yes
Mn2 C26 C27 129.9(8) yes
C21 C26 C27 113.8(9) yes
C25 C26 C27 129.3(10) yes
C26 C27 H271 112.1 no
C26 C27 H272 110.8 no
H271 C27 H272 111.5 no
C26 C27 H273 108.1 no
H271 C27 H273 108.1 no
H272 C27 H273 106.0 no
O2 C28 H281 108.7 no
O2 C28 H282 109.4 no
H281 C28 H282 109.1 no
O2 C28 H283 109.5 no
H281 C28 H283 109.4 no
H282 C28 H283 110.7 no
Mn2 C29 O29 176.8(7) yes
Mn2 C30 O30 179.5(8) yes
Mn2 C31 O31 175.7(9) yes
C8 O1 C2 117.8(5) yes
C28 O2 C22 118.7(6) yes
F11 B1 F12 118.7(9) yes
F11 B1 F13 106.9(9) yes
F12 B1 F13 120.7(9) yes
F11 B1 F14 98.7(8) yes
F12 B1 F14 110.2(9) yes
F13 B1 F14 97.3(8) yes
F21 B2 F22 103.7(11) yes
F21 B2 F23 97.3(9) yes
F22 B2 F23 105.2(10) yes
F21 B2 F24 102.4(9) yes
F22 B2 F24 130.3(11) yes
F23 B2 F24 112.5(9) yes

loop_
_geom_bond_atom_site_label_1
_geom_bond_atom_site_label_2
_geom_bond_distance
_geom_bond_publ_flag
Mn1 C1 2.209(5) yes
Mn1 C2 2.277(6) yes
Mn1 C3 2.207(6) yes
Mn1 C4 2.180(5) yes
Mn1 C5 2.203(6) yes
Mn1 C6 2.237(6) yes
Mn1 C9 1.841(6) yes
Mn1 C10 1.845(6) yes
Mn1 C11 1.860(7) yes
Mn2 C21 2.188(8) yes
Mn2 C22 2.288(7) yes
Mn2 C23 2.240(8) yes
Mn2 C24 2.243(9) yes
Mn2 C25 2.168(9) yes
Mn2 C26 2.183(7) yes
Mn2 C29 1.812(10) yes
Mn2 C30 1.839(9) yes
Mn2 C31 1.819(7) yes
C1 C2 1.420(8) yes
C1 C6 1.409(9) yes
C1 H11 0.952 no
C2 C3 1.445(9) yes
C2 O1 1.355(8) yes
C3 C4 1.402(10) yes
C3 H31 0.953 no
C4 C5 1.451(11) yes
C4 H41 0.956 no
C5 C6 1.430(9) yes
C5 H51 0.957 no
C6 C7 1.492(9) yes
C7 H71 0.942 no
C7 H72 0.958 no
C7 H73 0.953 no
C8 O1 1.434(9) yes
C8 H81 0.955 no
C8 H82 0.966 no
C8 H83 0.948 no
C9 O9 1.133(8) yes
C10 O10 1.124(8) yes
C11 O11 1.100(8) yes
C21 C22 1.433(12) yes
C21 C26 1.462(8) yes
C21 H211 0.974 no
C22 C23 1.395(13) yes
C22 O2 1.359(9) yes
C23 C24 1.397(12) yes
C23 H231 0.971 no
C24 C25 1.266(17) yes
C24 H241 0.964 no
C25 C26 1.394(15) yes
C25 H251 0.952 no
C26 C27 1.473(13) yes
C27 H271 0.925 no
C27 H272 0.952 no
C27 H273 0.990 no
C28 O2 1.464(8) yes
C28 H281 0.959 no
C28 H282 0.945 no
C28 H283 0.941 no
C29 O29 1.144(11) yes
C30 O30 1.166(11) yes
C31 O31 1.161(10) yes
B1 F11 1.319(10) yes
B1 F12 1.296(10) yes
B1 F13 1.334(11) yes
B1 F14 1.453(11) yes
B2 F21 1.395(13) yes
B2 F22 1.268(12) yes
B2 F23 1.373(10) yes
B2 F24 1.325(12) yes
